data_7024349
loop_
_publ_author_name
'Gerasimchuk, Nikolay'
'Esaulenko, Andrey N.'
'Dalley, Kent N.'
'Moore, Curtis'

_publ_section_title
;
 2-Cyano-2-isonitrosoacetamide and its Ag(I) complexes. Silver(I)
 cyanoximate as a non-electric gas sensor.
;
_journal_issue 3
_journal_name_full 'Dalton transactions (Cambridge, England : 2003)'
_journal_page_first 749
_journal_page_last 764
_journal_paper_doi 10.1039/b915603h
_journal_volume 39
_journal_year 2010
_chemical_formula_moiety 'C3 H3 N3 O2'
_chemical_formula_sum 'C3 H3 N3 O2'
_chemical_formula_weight 226.17
_chemical_melting_point 449
_chemical_name_common 'Amide-cyanoxime, HACO'
_chemical_name_systematic
;
2-Cyan-2-isonitrosoacetamide
;
_space_group_IT_number 14
_symmetry_cell_setting monoclinic
_symmetry_Int_Tables_number 14
_symmetry_space_group_name_Hall '-P 2ybc'
_symmetry_space_group_name_H-M 'P 1 21/c 1'
_atom_sites_solution_hydrogens geom
_atom_sites_solution_primary direct
_atom_sites_solution_secondary difmap
_audit_creation_method SHELXL-97
_cell_angle_alpha 90.00
_cell_angle_beta 99.119(17)
_cell_angle_gamma 90.00
_cell_formula_units_Z 8
_cell_length_a 7.0010(17)
_cell_length_b 6.3458(16)
_cell_length_c 21.804(6)
_cell_measurement_reflns_used 697
_cell_measurement_temperature 293(2)
_cell_measurement_theta_max 25.09
_cell_measurement_theta_min 2.14
_cell_volume 956.4(4)
_computing_cell_refinement 'SAINT (Bruker, 1998)'
_computing_data_collection 'SMART (Bruker, 1998)'
_computing_data_reduction 'SAINT (Bruker, 1998)'
_computing_molecular_graphics 'ORTEP-III (Burnett & Johnson, 1996)'
_computing_publication_material 'CIFTAB (Sheldrick, 1997)'
_computing_structure_refinement 'SHELXL-97 (Sheldrick, 1997)'
_computing_structure_solution 'SHELXS-97 (Sheldrick, 1990)'
_diffrn_ambient_temperature 293(2)
_diffrn_measured_fraction_theta_full 0.995
_diffrn_measured_fraction_theta_max 0.995
_diffrn_measurement_device_type 'Bruker APEX2 CCD area detector'
_diffrn_measurement_method 'omega scans'
_diffrn_radiation_monochromator graphite
_diffrn_radiation_source 'fine-focus sealed tube'
_diffrn_radiation_type MoK\a
_diffrn_radiation_wavelength 0.71073
_diffrn_reflns_av_R_equivalents 0.0237
_diffrn_reflns_av_sigmaI/netI 0.0426
_diffrn_reflns_limit_h_max 8
_diffrn_reflns_limit_h_min 0
_diffrn_reflns_limit_k_max 7
_diffrn_reflns_limit_k_min -1
_diffrn_reflns_limit_l_max 25
_diffrn_reflns_limit_l_min -25
_diffrn_reflns_number 2186
_diffrn_reflns_theta_full 25.01
_diffrn_reflns_theta_max 25.01
_diffrn_reflns_theta_min 3.24
_diffrn_standards_decay_% 0.0
_exptl_absorpt_coefficient_mu 0.134
_exptl_absorpt_correction_T_max 0.983
_exptl_absorpt_correction_T_min 0.971
_exptl_absorpt_correction_type numerical
_exptl_absorpt_process_details 'SADABS (Bruker AXS, 2005)'
_exptl_crystal_colour colorless
_exptl_crystal_density_diffrn 1.571
_exptl_crystal_density_meas ?
_exptl_crystal_density_method 'not measured'
_exptl_crystal_description needle
_exptl_crystal_F_000 464
_exptl_crystal_size_max 0.42
_exptl_crystal_size_mid 0.21
_exptl_crystal_size_min 0.19
_refine_diff_density_max 0.152
_refine_diff_density_min -0.264
_refine_diff_density_rms 0.042
_refine_ls_extinction_coef 0.015(3)
_refine_ls_extinction_expression Fc^*^=kFc[1+0.001xFc^2^\l^3^/sin(2\q)]^-1/4^
_refine_ls_extinction_method SHELXL
_refine_ls_goodness_of_fit_ref 1.031
_refine_ls_hydrogen_treatment refall
_refine_ls_matrix_type full
_refine_ls_number_parameters 146
_refine_ls_number_reflns 1689
_refine_ls_number_restraints 0
_refine_ls_restrained_S_all 1.031
_refine_ls_R_factor_all 0.0670
_refine_ls_R_factor_gt 0.0405
_refine_ls_shift/su_max 0.000
_refine_ls_shift/su_mean 0.000
_refine_ls_structure_factor_coef Fsqd
_refine_ls_weighting_details 'calc w=1/[\s^2^(Fo^2^)+(0.0484P)^2^+0.2635P] where P=(Fo^2^+2Fc^2^)/3'
_refine_ls_weighting_scheme calc
_refine_ls_wR_factor_gt 0.0949
_refine_ls_wR_factor_ref 0.1103
_reflns_number_gt 1203
_reflns_number_total 1689
_reflns_threshold_expression >2sigma(I)
_cod_data_source_file b915603h.txt
_cod_data_source_block HACO-1
_cod_depositor_comments
;
The following automatic conversions were performed:

'_chemical_melting_point' value '449 K' was changed to '449' - the
value should be numeric and without a unit designator.

Automatic conversion script
Id: cif_fix_values 1891 2012-01-12 08:04:46Z andrius 

The following automatic conversions were performed:

'_exptl_crystal_density_meas' value 'not measured' was changed to '?'
- the value is perceived as not measured.

Automatic conversion script
Id: cif_fix_values 3008 2015-01-20 13:52:24Z robertas 
;
_cod_original_sg_symbol_H-M 'P 21/c'
_cod_database_code 7024349

loop_
_symmetry_equiv_pos_as_xyz
'x, y, z'
'-x, y+1/2, -z+1/2'
'-x, -y, -z'
'x, -y-1/2, z-1/2'

loop_
_atom_site_label
_atom_site_type_symbol
_atom_site_fract_x
_atom_site_fract_y
_atom_site_fract_z
_atom_site_U_iso_or_equiv
_atom_site_adp_type
_atom_site_occupancy
_atom_site_symmetry_multiplicity
_atom_site_calc_flag
_atom_site_refinement_flags
C1A C 0.7477(3) 0.1553(4) 0.68247(9) 0.0315(5) Uani 1 1 d .
C2A C 0.8204(4) 0.0549(4) 0.74064(11) 0.0399(6) Uani 1 1 d .
C3A C 0.6522(3) 0.3650(4) 0.68284(10) 0.0347(5) Uani 1 1 d .
C1B C 0.7479(3) 0.9534(3) 0.43071(9) 0.0313(5) Uani 1 1 d .
C2B C 0.6811(3) 1.1160(4) 0.46789(10) 0.0367(5) Uani 1 1 d .
C3B C 0.8495(3) 0.7661(3) 0.46148(9) 0.0330(5) Uani 1 1 d .
N1A N 0.7573(3) 0.0729(3) 0.62970(8) 0.0365(5) Uani 1 1 d .
N2A N 0.8773(3) -0.0251(4) 0.78622(10) 0.0583(7) Uani 1 1 d .
N3A N 0.5985(3) 0.4542(3) 0.62842(9) 0.0451(5) Uani 1 1 d .
H31A H 0.6160 0.3937 0.5898 0.054 Uiso 1 1 d R
H32A H 0.5284 0.5913 0.6298 0.054 Uiso 1 1 d R
N1B N 0.7299(3) 0.9659(3) 0.37153(8) 0.0359(5) Uani 1 1 d .
N2B N 0.6259(3) 1.2492(4) 0.49532(9) 0.0534(6) Uani 1 1 d .
N3B N 0.9012(3) 0.6203(3) 0.42483(8) 0.0415(5) Uani 1 1 d .
H31B H 0.8667 0.6299 0.3802 0.050 Uiso 1 1 d R
H32B H 0.9691 0.5050 0.4403 0.050 Uiso 1 1 d R
O1A O 0.8406(3) -0.1203(3) 0.63339(8) 0.0479(5) Uani 1 1 d .
H1A H 0.8470 -0.1641 0.5903 0.057 Uiso 1 1 d R
O2A O 0.6249(3) 0.4446(3) 0.73207(7) 0.0488(5) Uani 1 1 d .
O1B O 0.6430(2) 1.1440(3) 0.34771(7) 0.0430(4) Uani 1 1 d .
H1B H 0.6395 1.1256 0.2997 0.052 Uiso 1 1 d R
O2B O 0.8817(2) 0.7560(3) 0.51884(7) 0.0429(4) Uani 1 1 d .

loop_
_atom_site_aniso_label
_atom_site_aniso_U_11
_atom_site_aniso_U_22
_atom_site_aniso_U_33
_atom_site_aniso_U_23
_atom_site_aniso_U_13
_atom_site_aniso_U_12
C1A 0.0368(12) 0.0304(12) 0.0270(11) -0.0002(9) 0.0042(8) -0.0010(10)
C2A 0.0480(14) 0.0396(14) 0.0319(12) 0.0008(11) 0.0063(10) 0.0049(12)
C3A 0.0412(12) 0.0298(12) 0.0318(12) -0.0013(10) 0.0021(9) -0.0053(10)
C1B 0.0351(12) 0.0311(12) 0.0273(11) -0.0003(9) 0.0037(8) -0.0006(10)
C2B 0.0436(13) 0.0353(13) 0.0310(12) 0.0062(10) 0.0049(10) 0.0044(11)
C3B 0.0373(12) 0.0323(12) 0.0290(11) 0.0002(10) 0.0042(9) 0.0007(10)
N1A 0.0430(11) 0.0324(11) 0.0344(10) -0.0014(8) 0.0075(8) -0.0010(9)
N2A 0.0748(16) 0.0586(16) 0.0399(12) 0.0093(11) 0.0043(11) 0.0173(13)
N3A 0.0676(14) 0.0335(12) 0.0321(10) 0.0012(8) 0.0011(9) 0.0085(10)
N1B 0.0427(11) 0.0326(11) 0.0315(10) 0.0041(8) 0.0031(8) 0.0010(9)
N2B 0.0718(16) 0.0447(13) 0.0444(12) 0.0008(11) 0.0119(11) 0.0163(12)
N3B 0.0575(13) 0.0352(11) 0.0307(10) -0.0019(9) 0.0031(9) 0.0116(10)
O1A 0.0663(12) 0.0372(10) 0.0420(9) -0.0034(8) 0.0143(8) 0.0105(9)
O2A 0.0722(13) 0.0419(11) 0.0327(9) -0.0049(8) 0.0093(8) 0.0084(9)
O1B 0.0592(10) 0.0379(10) 0.0321(8) 0.0099(7) 0.0076(7) 0.0074(9)
O2B 0.0585(10) 0.0435(10) 0.0256(8) 0.0008(7) 0.0037(7) 0.0159(8)

loop_
_atom_type_symbol
_atom_type_description
_atom_type_scat_dispersion_real
_atom_type_scat_dispersion_imag
_atom_type_scat_source
C C 0.0033 0.0016 'International Tables Vol C Tables 4.2.6.8 and 6.1.1.4'
H H 0.0000 0.0000 'International Tables Vol C Tables 4.2.6.8 and 6.1.1.4'
N N 0.0061 0.0033 'International Tables Vol C Tables 4.2.6.8 and 6.1.1.4'
O O 0.0106 0.0060 'International Tables Vol C Tables 4.2.6.8 and 6.1.1.4'

loop_
_geom_angle_atom_site_label_1
_geom_angle_atom_site_label_2
_geom_angle_atom_site_label_3
_geom_angle
N1A C1A C2A 123.5(2)
N1A C1A C3A 117.32(19)
C2A C1A C3A 119.17(19)
N2A C2A C1A 179.6(3)
O2A C3A N3A 123.4(2)
O2A C3A C1A 120.26(19)
N3A C3A C1A 116.3(2)
N1B C1B C2B 122.4(2)
N1B C1B C3B 117.90(19)
C2B C1B C3B 119.63(18)
N2B C2B C1B 177.4(2)
O2B C3B N3B 123.8(2)
O2B C3B C1B 119.64(19)
N3B C3B C1B 116.57(19)
C1A N1A O1A 113.66(18)
C3A N3A H31A 124.6
C3A N3A H32A 114.7
H31A N3A H32A 120.6
C1B N1B O1B 114.03(18)
C3B N3B H31B 121.3
C3B N3B H32B 121.5
H31B N3B H32B 117.2
N1A O1A H1A 106.4
N1B O1B H1B 103.2

loop_
_geom_bond_atom_site_label_1
_geom_bond_atom_site_label_2
_geom_bond_distance
C1A N1A 1.275(3)
C1A C2A 1.439(3)
C1A C3A 1.490(3)
C2A N2A 1.131(3)
C3A O2A 1.228(3)
C3A N3A 1.314(3)
C1B N1B 1.279(3)
C1B C2B 1.436(3)
C1B C3B 1.489(3)
C2B N2B 1.138(3)
C3B O2B 1.237(2)
C3B N3B 1.310(3)
N1A O1A 1.355(2)
N3A H31A 0.9515
N3A H32A 1.0019
N1B O1B 1.348(2)
N3B H31B 0.9671
N3B H32B 0.9075
O1A H1A 0.9881
O1B H1B 1.0489

loop_
_geom_torsion_atom_site_label_1
_geom_torsion_atom_site_label_2
_geom_torsion_atom_site_label_3
_geom_torsion_atom_site_label_4
_geom_torsion
N1A C1A C2A N2A -33(45)
C3A C1A C2A N2A 146(45)
N1A C1A C3A O2A 174.2(2)
C2A C1A C3A O2A -4.6(3)
N1A C1A C3A N3A -4.9(3)
C2A C1A C3A N3A 176.3(2)
N1B C1B C3B O2B 174.9(2)
C2B C1B C3B O2B -2.7(3)
N1B C1B C3B N3B -4.6(3)
C2B C1B C3B N3B 177.9(2)
C2A C1A N1A O1A 0.8(3)
C3A C1A N1A O1A -178.00(18)
C2B C1B N1B O1B -0.1(3)
C3B C1B N1B O1B -177.56(18)
